data_2211156
loop_
_publ_author_name
'Oku, Hiroyuki'
'Yoshinari, Takamasa'
'Yamada, Keiichi'
'Katakai, Ryoichi'

_publ_section_title
;({-})-<i>N</i>-(<i>tert</i>-Butoxycarbonyl)-<small>L</small>-proline-2-thioamide
 (Boc-<small>L</small>-Pro-thioamide)
;
_journal_coeditor_code OB2087
_journal_issue 11
_journal_name_full 'Acta Crystallographica Section E'
_journal_page_first o5298
_journal_page_last o5300
_journal_paper_doi 10.1107/S1600536806043947
_journal_volume 62
_journal_year 2006
_chemical_formula_iupac 'C10 H18 N2 O2 S'
_chemical_formula_moiety 'C10 H18 N2 O2 S'
_chemical_formula_sum 'C10 H18 N2 O2 S'
_chemical_formula_weight 230.32
_chemical_melting_point .38E-305
_chemical_name_systematic
;
(-)-N-(tert-Butoxycarbonyl)-L-proline-2-thioamide
;
_space_group_IT_number 19
_symmetry_cell_setting orthorhombic
_symmetry_space_group_name_Hall 'P 2ac 2ab'
_symmetry_space_group_name_H-M 'P 21 21 21'
_cell_angle_alpha 90.0000
_cell_angle_beta 90.0000
_cell_angle_gamma 90.0000
_cell_formula_units_Z 4
_cell_length_a 6.6413(9)
_cell_length_b 11.5686(19)
_cell_length_c 16.766(3)
_cell_measurement_reflns_used 6072
_cell_measurement_temperature 173
_cell_measurement_theta_max 67.9
_cell_measurement_theta_min 3.8
_cell_volume 1288.1(4)
_computing_cell_refinement RAPID-AUTO
_computing_data_collection 'RAPID-AUTO (Rigaku/MSC, 2003)'
_computing_data_reduction 'CrystalStructure (Rigaku/MSC, 2003)'
_computing_molecular_graphics 'ORTEP (Johnson, 1965)'
_computing_publication_material CrystalStructure
_computing_structure_refinement 'CRYSTALS (Betteridge <i>et al.</i>,  2003)'
_computing_structure_solution 'SIR2002 (Burla <i>et al.</i>,  2003)'
_diffrn_detector_area_resol_mean 10.00
_diffrn_measured_fraction_theta_full 0.981
_diffrn_measured_fraction_theta_max 0.981
_diffrn_measurement_device_type 'Rigaku R-AXIS RAPID'
_diffrn_measurement_method \w
_diffrn_radiation_type 'Cu K\a'
_diffrn_radiation_wavelength 1.5418
_diffrn_reflns_av_R_equivalents 0.125
_diffrn_reflns_limit_h_max 8
_diffrn_reflns_limit_h_min -8
_diffrn_reflns_limit_k_max 13
_diffrn_reflns_limit_k_min -13
_diffrn_reflns_limit_l_max 19
_diffrn_reflns_limit_l_min -19
_diffrn_reflns_number 10145
_diffrn_reflns_theta_full 68.23
_diffrn_reflns_theta_max 68.23
_exptl_absorpt_coefficient_mu 2.122
_exptl_absorpt_correction_type none
_exptl_crystal_colour colorless
_exptl_crystal_density_diffrn 1.188
_exptl_crystal_density_method 'not measured'
_exptl_crystal_description needle
_exptl_crystal_F_000 496.00
_exptl_crystal_size_max 0.25
_exptl_crystal_size_mid 0.03
_exptl_crystal_size_min 0.01
_refine_diff_density_max 1.2
_refine_diff_density_min -1.1
_refine_ls_abs_structure_details 'Flack (1983), 885 Friedel pairs'
_refine_ls_abs_structure_Flack 0.08(6)
_refine_ls_extinction_method none
_refine_ls_goodness_of_fit_ref 1.054
_refine_ls_hydrogen_treatment constr
_refine_ls_number_parameters 155
_refine_ls_number_reflns 2236
_refine_ls_R_factor_gt 0.0414
_refine_ls_shift/su_max 0.0067
_refine_ls_structure_factor_coef Fsqd
_refine_ls_weighting_details 'w = 1/[0.15\s(Fo^2^) + 0.5]/(4Fo^2^)'
_refine_ls_weighting_scheme calc
_refine_ls_wR_factor_ref 0.1296
_reflns_number_gt 388
_reflns_number_total 2236
_reflns_threshold_expression F^2^>2\s(F^2^)
_cod_data_source_file ob2087.cif
_cod_data_source_block I
_cod_original_cell_volume 1288.2(4)
_cod_database_code 2211156
_cod_database_fobs_code 2211156

loop_
_symmetry_equiv_pos_site_id
_symmetry_equiv_pos_as_xyz
1 +x,+y,+z
2 1/2+x,1/2-y,-z
3 -x,1/2+y,1/2-z
4 1/2-x,-y,1/2+z

loop_
_atom_site_type_symbol
_atom_site_label
_atom_site_fract_x
_atom_site_fract_y
_atom_site_fract_z
_atom_site_U_iso_or_equiv
_atom_site_adp_type
_atom_site_calc_flag
_atom_site_refinement_flags
_atom_site_occupancy
S S10 -0.0419(3) 0.4147(2) 0.38307(16) 0.0778(8) Uani d . 1.00
O O10 0.4808(7) 0.6416(4) 0.3444(3) 0.061(2) Uani d . 1.00
O O20 0.6917(7) 0.7078(4) 0.4420(3) 0.053(2) Uani d . 1.00
N N10 0.4762(9) 0.5587(6) 0.4633(4) 0.054(2) Uani d . 1.00
N N20 0.0794(9) 0.6021(5) 0.4574(3) 0.059(2) Uani d . 1.00
C C1 0.5506(16) 0.7192(9) 0.2856(6) 0.078(4) Uani d . 1.00
C C2 0.4328(15) 0.6892(7) 0.2099(5) 0.105(4) Uani d . 1.00
C C3 0.7739(12) 0.7060(7) 0.2671(4) 0.097(4) Uani d . 1.00
C C4 0.5007(15) 0.8440(6) 0.3068(4) 0.091(4) Uani d . 1.00
C C5 0.5584(13) 0.6392(8) 0.4172(5) 0.043(2) Uani d . 1.00
C C6 0.3432(11) 0.4677(7) 0.4332(5) 0.049(3) Uani d . 1.00
C C7 0.1194(14) 0.5001(7) 0.4265(5) 0.057(3) Uani d . 1.00
C C8 0.3769(13) 0.3688(7) 0.4924(6) 0.078(3) Uani d . 1.00
C C9 0.4311(15) 0.4279(8) 0.5674(5) 0.097(4) Uani d . 1.00
C C10 0.5537(12) 0.5324(7) 0.5433(4) 0.064(3) Uani d . 1.00
H H21 0.5066 0.7040 0.1624 0.126 Uiso c R 1.00
H H22 0.3115 0.7328 0.2092 0.126 Uiso c R 1.00
H H23 0.4017 0.6092 0.2130 0.126 Uiso c R 1.00
H H31 0.7957 0.6492 0.2271 0.117 Uiso c R 1.00
H H32 0.8308 0.7774 0.2504 0.117 Uiso c R 1.00
H H33 0.8358 0.6820 0.3154 0.117 Uiso c R 1.00
H H41 0.4774 0.8910 0.2612 0.110 Uiso c R 1.00
H H42 0.6113 0.8741 0.3362 0.110 Uiso c R 1.00
H H43 0.3839 0.8438 0.3395 0.110 Uiso c R 1.00
H H61 0.3896 0.4452 0.3819 0.059 Uiso c R 1.00
H H81 0.2545 0.3271 0.4982 0.093 Uiso c R 1.00
H H82 0.4807 0.3175 0.4761 0.093 Uiso c R 1.00
H H91 0.3127 0.4506 0.5950 0.116 Uiso c R 1.00
H H92 0.5078 0.3773 0.6001 0.116 Uiso c R 1.00
H H101 0.5292 0.5945 0.5791 0.077 Uiso c R 1.00
H H102 0.6937 0.5157 0.5423 0.077 Uiso c R 1.00
H H201 0.1801 0.6486 0.4817 0.071 Uiso c R 1.00
H H202 -0.0563 0.6279 0.4561 0.071 Uiso c R 1.00

loop_
_atom_site_aniso_label
_atom_site_aniso_U_11
_atom_site_aniso_U_22
_atom_site_aniso_U_33
_atom_site_aniso_U_12
_atom_site_aniso_U_13
_atom_site_aniso_U_23
S10 0.0479(13) 0.0712(17) 0.114(2) -0.0097(16) -0.0023(17) -0.0293(17)
O10 0.046(3) 0.081(4) 0.055(4) -0.008(3) -0.003(3) 0.006(3)
O20 0.031(3) 0.065(4) 0.063(4) 0.004(3) -0.001(3) -0.001(3)
N10 0.031(4) 0.072(5) 0.060(5) -0.007(4) 0.009(4) -0.002(4)
N20 0.022(3) 0.059(4) 0.096(5) 0.001(3) -0.008(3) -0.026(4)
C1 0.092(8) 0.086(8) 0.056(7) -0.031(8) 0.012(7) 0.017(6)
C2 0.162(10) 0.083(8) 0.071(7) -0.008(8) -0.033(9) 0.021(6)
C3 0.093(7) 0.128(10) 0.071(8) -0.007(7) 0.049(6) 0.014(7)
C4 0.141(10) 0.046(6) 0.088(7) -0.010(7) -0.007(7) 0.014(5)
C5 0.027(4) 0.072(7) 0.029(5) 0.011(5) -0.005(4) -0.013(5)
C6 0.032(5) 0.054(6) 0.062(7) 0.002(4) 0.023(4) -0.006(5)
C7 0.062(6) 0.031(5) 0.078(7) -0.002(4) 0.023(5) 0.016(5)
C8 0.047(6) 0.094(8) 0.092(8) 0.004(5) -0.014(6) 0.030(8)
C9 0.104(8) 0.111(9) 0.075(8) -0.022(8) 0.016(7) 0.045(7)
C10 0.049(5) 0.108(8) 0.036(6) 0.008(6) -0.002(5) 0.006(5)

loop_
_atom_type_symbol
_atom_type_description
_atom_type_scat_dispersion_real
_atom_type_scat_dispersion_imag
_atom_type_scat_source
C C 0.0018 0.0009 'International Tables Vol C Tables 4.2.6.8 and 6.1.1.4'
H H 0.0000 0.0000 'International Tables Vol C Tables 4.2.6.8 and 6.1.1.4'
N N 0.0031 0.0018 'International Tables Vol C Tables 4.2.6.8 and 6.1.1.4'
O O 0.0049 0.0032 'International Tables Vol C Tables 4.2.6.8 and 6.1.1.4'

loop_
_geom_angle_atom_site_label_1
_geom_angle_atom_site_label_2
_geom_angle_atom_site_label_3
_geom_angle
C1 O10 C5 121.9(7)
C5 N10 C6 123.5(7)
C5 N10 C10 122.2(6)
C6 N10 C10 112.2(6)
O10 C1 C2 105.5(7)
O10 C1 C3 113.5(8)
O10 C1 C4 111.6(7)
C2 C1 C3 107.8(7)
C2 C1 C4 107.3(8)
C3 C1 C4 110.7(8)
O10 C5 O20 124.4(7)
O10 C5 N10 113.0(7)
O20 C5 N10 122.6(7)
N10 C6 C7 115.7(6)
N10 C6 C8 103.0(6)
C7 C6 C8 111.8(6)
S10 C7 N20 125.9(7)
S10 C7 C6 121.4(6)
N20 C7 C6 112.6(7)
C6 C8 C9 104.0(7)
C8 C9 C10 105.9(7)
N10 C10 C9 102.7(6)
C7 N20 H201 122.3
C7 N20 H202 117.7
H201 N20 H202 120.0
C1 C2 H21 112.9
C1 C2 H22 108.8
C1 C2 H23 106.6
H21 C2 H22 109.5
H21 C2 H23 109.5
H22 C2 H23 109.5
C1 C3 H31 111.2
C1 C3 H32 111.1
C1 C3 H33 106.0
H31 C3 H32 109.5
H31 C3 H33 109.5
H32 C3 H33 109.5
C1 C4 H41 112.9
C1 C4 H42 107.5
C1 C4 H43 108.0
H41 C4 H42 109.5
H41 C4 H43 109.5
H42 C4 H43 109.5
N10 C6 H61 108.3
C7 C6 H61 108.3
C8 C6 H61 109.5
C6 C8 H81 108.7
C6 C8 H82 112.7
C9 C8 H81 110.9
C9 C8 H82 111.0
H81 C8 H82 109.5
C8 C9 H91 109.9
C8 C9 H92 109.7
C10 C9 H91 110.8
C10 C9 H92 111.0
H91 C9 H92 109.5
N10 C10 H101 111.2
N10 C10 H102 111.6
C9 C10 H101 110.1
C9 C10 H102 111.6
H101 C10 H102 109.5

loop_
_geom_bond_atom_site_label_1
_geom_bond_atom_site_label_2
_geom_bond_distance
_geom_bond_publ_flag
S10 C7 1.629(9) no
O10 C1 1.411(12) no
O10 C5 1.326(10) no
O20 C5 1.259(10) no
N10 C5 1.328(11) no
N10 C6 1.464(10) no
N10 C10 1.469(10) no
N20 C7 1.316(10) no
C1 C2 1.531(13) ?
C1 C3 1.523(13) ?
C1 C4 1.524(13) ?
C6 C7 1.536(12) ?
C6 C8 1.532(12) ?
C8 C9 1.476(13) ?
C9 C10 1.512(13) ?
N20 H201 0.950 ?
N20 H202 0.950 ?
C2 H21 0.950 ?
C2 H22 0.950 ?
C2 H23 0.950 ?
C3 H31 0.950 ?
C3 H32 0.950 ?
C3 H33 0.950 ?
C4 H41 0.950 ?
C4 H42 0.950 ?
C4 H43 0.950 ?
C6 H61 0.950 ?
C8 H81 0.950 ?
C8 H82 0.950 ?
C9 H91 0.950 ?
C9 H92 0.950 ?
C10 H101 0.950 ?
C10 H102 0.950 ?

loop_
_geom_hbond_atom_site_label_D
_geom_hbond_atom_site_label_H
_geom_hbond_atom_site_label_A
_geom_hbond_site_symmetry_A
_geom_hbond_distance_DH
_geom_hbond_distance_HA
_geom_hbond_distance_DA
_geom_hbond_angle_DHA
_geom_hbond_publ_flag
N20 H201 O20 2_466 0.95 2.10 2.870(8) 137 yes
N20 H202 O20 1_455 0.95 1.93 2.862(8) 168 yes

loop_
_geom_torsion_atom_site_label_1
_geom_torsion_atom_site_label_2
_geom_torsion_atom_site_label_3
_geom_torsion_atom_site_label_4
_geom_torsion
_geom_torsion_publ_flag
C1 O10 C5 O20 3.6(12) ?
C1 O10 C5 N10 -178.5(7) no
C5 O10 C1 C2 176.6(7) ?
C5 O10 C1 C3 58.7(10) ?
C5 O10 C1 C4 -67.2(10) ?
C5 N10 C6 C7 -85.7(9) no
C5 N10 C6 C8 152.0(7) ?
C6 N10 C5 O10 11.2(11) no
C6 N10 C5 O20 -170.9(7) ?
C5 N10 C10 C9 -173.4(7) ?
C10 N10 C5 O10 173.4(6) ?
C10 N10 C5 O20 -8.7(12) ?
C6 N10 C10 C9 -9.4(8) ?
C10 N10 C6 C7 110.5(7) ?
C10 N10 C6 C8 -11.8(8) ?
N10 C6 C7 S10 171.7(6) ?
N10 C6 C7 N20 -6.9(10) no
N10 C6 C8 C9 28.8(8) ?
C7 C6 C8 C9 -96.1(8) ?
C8 C6 C7 S10 -70.8(9) ?
C8 C6 C7 N20 110.6(8) ?
C6 C8 C9 C10 -35.7(9) ?
C8 C9 C10 N10 27.9(8) ?

loop_
_cod_related_entry_id
_cod_related_entry_database
_cod_related_entry_code
1 ChemSpider 21178413
